data_4501207
loop_
_publ_author_name
'Zhu, Lingyan'
'Al-Kaysi, Rabih O.'
'Dillon, Robert J.'
'Tham, Fook S.'
'Bardeen, Christopher J.'

_publ_section_title
;
 Crystal Structures and Photophysical Properties of 9-Anthracene
 Carboxylic Acid Derivatives for Photomechanical Applications
;
_journal_issue 11
_journal_name_full 'Crystal Growth &amp; Design'
_journal_page_first 4975
_journal_paper_doi 10.1021/cg200883b
_journal_volume 11
_journal_year 2011
_chemical_formula_sum 'C21 H14 O2'
_chemical_formula_weight 298.32
_chemical_name_systematic
; 
 ? 
;
_space_group_IT_number 61
_symmetry_cell_setting orthorhombic
_symmetry_space_group_name_Hall '-P 2ac 2ab'
_symmetry_space_group_name_H-M 'P b c a'
_atom_sites_solution_hydrogens geom
_atom_sites_solution_primary direct
_atom_sites_solution_secondary difmap
_audit_creation_method SHELXL-97
_cell_angle_alpha 90.00
_cell_angle_beta 90.00
_cell_angle_gamma 90.00
_cell_formula_units_Z 8
_cell_length_a 7.1691(5)
_cell_length_b 13.5819(10)
_cell_length_c 30.767(2)
_cell_measurement_reflns_used 9956
_cell_measurement_temperature 100(2)
_cell_measurement_theta_max 28.15
_cell_measurement_theta_min 2.64
_cell_volume 2995.8(4)
_computing_cell_refinement 'Bruker SAINT'
_computing_data_collection 'Bruker APEX2'
_computing_data_reduction 'Bruker SAINT'
_computing_molecular_graphics 'Bruker SHELXTL'
_computing_publication_material 'Bruker SHELXTL'
_computing_structure_refinement 'SHELXL-97 (Sheldrick, 2008)'
_computing_structure_solution 'SHELXS-97 (Sheldrick, 2008)'
_diffrn_ambient_temperature 100(2)
_diffrn_measured_fraction_theta_full 1.000
_diffrn_measured_fraction_theta_max 1.000
_diffrn_measurement_device_type 'Bruker APEX-II CCD'
_diffrn_measurement_method '\f and \w scans'
_diffrn_radiation_monochromator graphite
_diffrn_radiation_source 'fine-focus sealed tube'
_diffrn_radiation_type MoK\a
_diffrn_radiation_wavelength 0.71073
_diffrn_reflns_av_R_equivalents 0.0844
_diffrn_reflns_av_sigmaI/netI 0.0299
_diffrn_reflns_limit_h_max 8
_diffrn_reflns_limit_h_min -8
_diffrn_reflns_limit_k_max 16
_diffrn_reflns_limit_k_min -16
_diffrn_reflns_limit_l_max 36
_diffrn_reflns_limit_l_min -37
_diffrn_reflns_number 46262
_diffrn_reflns_theta_full 25.67
_diffrn_reflns_theta_max 25.67
_diffrn_reflns_theta_min 2.65
_exptl_absorpt_coefficient_mu 0.084
_exptl_absorpt_correction_T_max 0.9966
_exptl_absorpt_correction_T_min 0.9527
_exptl_absorpt_correction_type multi-scan
_exptl_absorpt_process_details 'Bruker SADABS'
_exptl_crystal_colour colourless
_exptl_crystal_density_diffrn 1.323
_exptl_crystal_density_meas ?
_exptl_crystal_density_method 'not measured'
_exptl_crystal_description 'thin needle frag'
_exptl_crystal_F_000 1248
_exptl_crystal_size_max 0.58
_exptl_crystal_size_mid 0.07
_exptl_crystal_size_min 0.04
_refine_diff_density_max 0.268
_refine_diff_density_min -0.268
_refine_diff_density_rms 0.060
_refine_ls_extinction_coef 0.0041(9)
_refine_ls_extinction_expression Fc^*^=kFc[1+0.001xFc^2^\l^3^/sin(2\q)]^-1/4^
_refine_ls_extinction_method SHELXL
_refine_ls_goodness_of_fit_ref 1.106
_refine_ls_hydrogen_treatment constr
_refine_ls_matrix_type full
_refine_ls_number_parameters 210
_refine_ls_number_reflns 2848
_refine_ls_number_restraints 0
_refine_ls_restrained_S_all 1.106
_refine_ls_R_factor_all 0.0731
_refine_ls_R_factor_gt 0.0518
_refine_ls_shift/su_max 0.000
_refine_ls_shift/su_mean 0.000
_refine_ls_structure_factor_coef Fsqd
_refine_ls_weighting_details 'calc w=1/[\s^2^(Fo^2^)+(0.0524P)^2^+3.5386P] where P=(Fo^2^+2Fc^2^)/3'
_refine_ls_weighting_scheme calc
_refine_ls_wR_factor_gt 0.1243
_refine_ls_wR_factor_ref 0.1383
_reflns_number_gt 2158
_reflns_number_total 2848
_reflns_threshold_expression >2sigma(I)
_cod_data_source_file cg200883b_si_006.cif
_cod_data_source_block cb49_0m
_cod_depositor_comments
;
The following automatic conversions were performed:

'_symmetry_cell_setting' value 'Orthorhombic' changed to
'orthorhombic' according to
/home/saulius/struct/CIF-dictionaries/cif_core.dic dictionary named
'cif_core.dic' version 2.4.1 from 2010-06-29.

Automatic conversion script
Id: cif_fix_values 1715 2011-07-08 13:25:40Z adriana 

The following automatic conversions were performed:

'_exptl_crystal_density_meas' value 'not measured' was changed to '?'
- the value is perceived as not measured.

Automatic conversion script
Id: cif_fix_values 3008 2015-01-20 13:52:24Z robertas 
;
_cod_original_sg_symbol_H-M Pbca
_cod_database_code 4501207

loop_
_symmetry_equiv_pos_as_xyz
'x, y, z'
'-x+1/2, -y, z+1/2'
'-x, y+1/2, -z+1/2'
'x+1/2, -y+1/2, -z'
'-x, -y, -z'
'x-1/2, y, -z-1/2'
'x, -y-1/2, z-1/2'
'-x-1/2, y-1/2, z'

loop_
_atom_site_label
_atom_site_type_symbol
_atom_site_fract_x
_atom_site_fract_y
_atom_site_fract_z
_atom_site_U_iso_or_equiv
_atom_site_adp_type
_atom_site_occupancy
_atom_site_symmetry_multiplicity
_atom_site_calc_flag
_atom_site_refinement_flags
C1 C 1.2177(3) 0.40533(17) 0.14356(7) 0.0216(5) Uani 1 1 d .
H1 H 1.3108 0.3922 0.1647 0.026 Uiso 1 1 calc R
C2 C 1.1897(3) 0.33971(18) 0.11102(8) 0.0243(5) Uani 1 1 d .
H2 H 1.2634 0.2817 0.1095 0.029 Uiso 1 1 calc R
C3 C 1.0507(3) 0.35750(18) 0.07923(8) 0.0232(5) Uani 1 1 d .
H3 H 1.0316 0.3113 0.0565 0.028 Uiso 1 1 calc R
C4 C 0.9452(3) 0.43977(17) 0.08107(7) 0.0216(5) Uani 1 1 d .
H4 H 0.8527 0.4503 0.0594 0.026 Uiso 1 1 calc R
C4A C 0.9686(3) 0.51122(17) 0.11453(7) 0.0185(5) Uani 1 1 d .
C5 C 0.7742(3) 0.75174(17) 0.15479(7) 0.0214(5) Uani 1 1 d .
H5 H 0.6812 0.7650 0.1336 0.026 Uiso 1 1 calc R
C6 C 0.7999(3) 0.81642(18) 0.18778(7) 0.0231(5) Uani 1 1 d .
H6 H 0.7257 0.8743 0.1893 0.028 Uiso 1 1 calc R
C7 C 0.9371(3) 0.79808(17) 0.21997(7) 0.0213(5) Uani 1 1 d .
H7 H 0.9533 0.8433 0.2432 0.026 Uiso 1 1 calc R
C8 C 1.0454(3) 0.71624(17) 0.21775(7) 0.0195(5) Uani 1 1 d .
H8 H 1.1376 0.7054 0.2394 0.023 Uiso 1 1 calc R
C8A C 1.0237(3) 0.64654(16) 0.18369(7) 0.0176(5) Uani 1 1 d .
C9 C 1.1345(3) 0.56189(17) 0.18032(7) 0.0178(5) Uani 1 1 d .
C9A C 1.1108(3) 0.49358(16) 0.14679(7) 0.0178(5) Uani 1 1 d .
C10 C 0.8586(3) 0.59665(17) 0.11705(7) 0.0184(5) Uani 1 1 d .
C10A C 0.8833(3) 0.66402(17) 0.15109(7) 0.0185(5) Uani 1 1 d .
C11 C 1.2805(3) 0.54310(16) 0.21412(7) 0.0176(5) Uani 1 1 d .
O1 O 1.2467(2) 0.52319(12) 0.25181(5) 0.0215(4) Uani 1 1 d .
O2 O 1.4517(2) 0.54937(13) 0.19867(5) 0.0235(4) Uani 1 1 d .
H2A H 1.5284 0.5390 0.2188 0.035 Uiso 1 1 calc R
C12 C 0.7131(3) 0.61253(17) 0.08270(7) 0.0193(5) Uani 1 1 d .
C13 C 0.7613(3) 0.64814(19) 0.04200(7) 0.0249(5) Uani 1 1 d .
H13 H 0.8863 0.6676 0.0365 0.030 Uiso 1 1 calc R
C14 C 0.6291(3) 0.65571(19) 0.00929(7) 0.0258(6) Uani 1 1 d .
H14 H 0.6633 0.6810 -0.0184 0.031 Uiso 1 1 calc R
C15 C 0.4475(3) 0.62636(18) 0.01702(7) 0.0237(5) Uani 1 1 d .
H15 H 0.3571 0.6300 -0.0055 0.028 Uiso 1 1 calc R
C16 C 0.3984(3) 0.59198(19) 0.05736(8) 0.0273(6) Uani 1 1 d .
H16 H 0.2731 0.5728 0.0628 0.033 Uiso 1 1 calc R
C17 C 0.5296(3) 0.58493(18) 0.09035(8) 0.0246(5) Uani 1 1 d .
H17 H 0.4939 0.5612 0.1182 0.030 Uiso 1 1 calc R

loop_
_atom_site_aniso_label
_atom_site_aniso_U_11
_atom_site_aniso_U_22
_atom_site_aniso_U_33
_atom_site_aniso_U_23
_atom_site_aniso_U_13
_atom_site_aniso_U_12
C1 0.0144(11) 0.0260(12) 0.0245(11) 0.0030(10) -0.0009(9) -0.0005(10)
C2 0.0184(12) 0.0243(12) 0.0301(13) -0.0013(10) 0.0025(10) 0.0009(10)
C3 0.0205(12) 0.0263(13) 0.0228(11) -0.0043(10) 0.0020(10) -0.0043(10)
C4 0.0154(11) 0.0272(12) 0.0220(11) 0.0010(9) -0.0009(9) -0.0040(10)
C4A 0.0126(11) 0.0238(12) 0.0190(11) 0.0029(9) 0.0019(9) -0.0054(9)
C5 0.0160(11) 0.0243(12) 0.0240(11) 0.0038(9) -0.0015(9) 0.0012(10)
C6 0.0176(12) 0.0238(12) 0.0278(12) 0.0026(10) 0.0003(9) 0.0008(10)
C7 0.0200(12) 0.0207(11) 0.0232(11) -0.0003(9) 0.0007(9) -0.0041(9)
C8 0.0145(11) 0.0220(11) 0.0219(11) 0.0019(9) -0.0001(9) -0.0039(9)
C8A 0.0118(10) 0.0225(11) 0.0185(11) 0.0039(9) 0.0007(8) -0.0024(9)
C9 0.0118(11) 0.0239(12) 0.0178(11) 0.0040(9) -0.0003(8) -0.0040(9)
C9A 0.0120(10) 0.0214(11) 0.0200(11) 0.0018(9) 0.0018(8) -0.0028(9)
C10 0.0123(11) 0.0243(12) 0.0186(11) 0.0038(9) 0.0003(8) -0.0037(9)
C10A 0.0136(11) 0.0226(11) 0.0192(11) 0.0029(9) 0.0015(9) -0.0040(9)
C11 0.0125(11) 0.0174(11) 0.0228(12) -0.0004(9) -0.0009(9) -0.0012(9)
O1 0.0131(7) 0.0323(9) 0.0191(8) 0.0030(7) 0.0001(7) 0.0010(7)
O2 0.0107(8) 0.0378(10) 0.0219(8) 0.0009(7) -0.0007(6) -0.0017(7)
C12 0.0158(11) 0.0216(11) 0.0204(11) -0.0010(9) -0.0022(9) 0.0005(9)
C13 0.0150(11) 0.0344(14) 0.0253(12) 0.0029(10) 0.0012(10) 0.0004(10)
C14 0.0242(13) 0.0354(14) 0.0180(11) 0.0032(10) 0.0007(9) 0.0045(11)
C15 0.0230(13) 0.0259(12) 0.0220(12) -0.0039(10) -0.0074(10) 0.0012(10)
C16 0.0162(12) 0.0342(14) 0.0315(13) 0.0019(11) -0.0050(10) -0.0056(10)
C17 0.0189(12) 0.0322(13) 0.0227(12) 0.0049(10) -0.0007(10) -0.0033(10)

loop_
_atom_type_symbol
_atom_type_description
_atom_type_scat_dispersion_real
_atom_type_scat_dispersion_imag
_atom_type_scat_source
C C 0.0033 0.0016 'International Tables Vol C Tables 4.2.6.8 and 6.1.1.4'
H H 0.0000 0.0000 'International Tables Vol C Tables 4.2.6.8 and 6.1.1.4'
O O 0.0106 0.0060 'International Tables Vol C Tables 4.2.6.8 and 6.1.1.4'

loop_
_geom_angle_atom_site_label_1
_geom_angle_atom_site_label_2
_geom_angle_atom_site_label_3
_geom_angle
C2 C1 C9A 121.7(2)
C1 C2 C3 120.1(2)
C4 C3 C2 120.4(2)
C3 C4 C4A 121.8(2)
C10 C4A C4 122.4(2)
C10 C4A C9A 119.7(2)
C4 C4A C9A 117.9(2)
C6 C5 C10A 121.7(2)
C5 C6 C7 120.2(2)
C8 C7 C6 120.4(2)
C7 C8 C8A 121.3(2)
C9 C8A C8 122.6(2)
C9 C8A C10A 118.7(2)
C8 C8A C10A 118.7(2)
C9A C9 C8A 122.0(2)
C9A C9 C11 119.0(2)
C8A C9 C11 118.99(19)
C9 C9A C1 123.0(2)
C9 C9A C4A 118.9(2)
C1 C9A C4A 118.1(2)
C10A C10 C4A 120.6(2)
C10A C10 C12 121.3(2)
C4A C10 C12 118.0(2)
C10 C10A C5 122.3(2)
C10 C10A C8A 120.0(2)
C5 C10A C8A 117.7(2)
O1 C11 O2 123.0(2)
O1 C11 C9 124.11(19)
O2 C11 C9 112.91(18)
C13 C12 C17 118.9(2)
C13 C12 C10 120.9(2)
C17 C12 C10 120.0(2)
C12 C13 C14 120.8(2)
C15 C14 C13 119.8(2)
C16 C15 C14 119.7(2)
C15 C16 C17 120.8(2)
C16 C17 C12 120.0(2)

loop_
_geom_bond_atom_site_label_1
_geom_bond_atom_site_label_2
_geom_bond_distance
C1 C2 1.355(3)
C1 C9A 1.426(3)
C2 C3 1.417(3)
C3 C4 1.350(3)
C4 C4A 1.425(3)
C4A C10 1.405(3)
C4A C9A 1.442(3)
C5 C6 1.355(3)
C5 C10A 1.430(3)
C6 C7 1.418(3)
C7 C8 1.358(3)
C8 C8A 1.421(3)
C8A C9 1.401(3)
C8A C10A 1.441(3)
C9 C9A 1.398(3)
C9 C11 1.498(3)
C10 C10A 1.402(3)
C10 C12 1.500(3)
C11 O1 1.215(3)
C11 O2 1.318(3)
C12 C13 1.386(3)
C12 C17 1.388(3)
C13 C14 1.386(3)
C14 C15 1.382(3)
C15 C16 1.372(3)
C16 C17 1.387(3)

loop_
_geom_hbond_atom_site_label_D
_geom_hbond_atom_site_label_H
_geom_hbond_atom_site_label_A
_geom_hbond_distance_DH
_geom_hbond_distance_HA
_geom_hbond_distance_DA
_geom_hbond_angle_DHA
_geom_hbond_site_symmetry_A
O2 H2A O1 0.84 1.82 2.631(2) 161.7 6_656

loop_
_geom_torsion_atom_site_label_1
_geom_torsion_atom_site_label_2
_geom_torsion_atom_site_label_3
_geom_torsion_atom_site_label_4
_geom_torsion
C9A C1 C2 C3 -0.4(3)
C1 C2 C3 C4 0.0(4)
C2 C3 C4 C4A 0.0(4)
C3 C4 C4A C10 -179.4(2)
C3 C4 C4A C9A 0.4(3)
C10A C5 C6 C7 -0.3(3)
C5 C6 C7 C8 0.8(3)
C6 C7 C8 C8A -0.7(3)
C7 C8 C8A C9 179.4(2)
C7 C8 C8A C10A 0.0(3)
C8 C8A C9 C9A 179.6(2)
C10A C8A C9 C9A -1.0(3)
C8 C8A C9 C11 0.7(3)
C10A C8A C9 C11 -179.91(19)
C8A C9 C9A C1 -177.8(2)
C11 C9 C9A C1 1.1(3)
C8A C9 C9A C4A 0.4(3)
C11 C9 C9A C4A 179.31(19)
C2 C1 C9A C9 179.0(2)
C2 C1 C9A C4A 0.8(3)
C10 C4A C9A C9 0.7(3)
C4 C4A C9A C9 -179.0(2)
C10 C4A C9A C1 179.0(2)
C4 C4A C9A C1 -0.7(3)
C4 C4A C10 C10A 178.5(2)
C9A C4A C10 C10A -1.2(3)
C4 C4A C10 C12 -0.7(3)
C9A C4A C10 C12 179.61(19)
C4A C10 C10A C5 -180.0(2)
C12 C10 C10A C5 -0.8(3)
C4A C10 C10A C8A 0.6(3)
C12 C10 C10A C8A 179.76(19)
C6 C5 C10A C10 -179.8(2)
C6 C5 C10A C8A -0.3(3)
C9 C8A C10A C10 0.5(3)
C8 C8A C10A C10 179.9(2)
C9 C8A C10A C5 -178.9(2)
C8 C8A C10A C5 0.5(3)
C9A C9 C11 O1 -111.1(3)
C8A C9 C11 O1 67.9(3)
C9A C9 C11 O2 68.2(3)
C8A C9 C11 O2 -112.8(2)
C10A C10 C12 C13 101.7(3)
C4A C10 C12 C13 -79.1(3)
C10A C10 C12 C17 -82.9(3)
C4A C10 C12 C17 96.2(3)
C17 C12 C13 C14 -0.3(4)
C10 C12 C13 C14 175.1(2)
C12 C13 C14 C15 -0.8(4)
C13 C14 C15 C16 1.5(4)
C14 C15 C16 C17 -1.0(4)
C15 C16 C17 C12 -0.2(4)
C13 C12 C17 C16 0.9(4)
C10 C12 C17 C16 -174.6(2)

loop_
_cod_related_entry_id
_cod_related_entry_database
_cod_related_entry_code
1 ChemSpider 30661336
